data_2012456
loop_
_publ_author_name
'Zakaria, Choudhury M'
'Ferguson, George'
'Lough, Alan J.'
'Glidewell, Christopher'

_publ_section_title
;
 Adducts of 1,1,1-tris(4-hydroxyphenyl)ethane with
 1,2-bis(4-pyridyl)ethane and 1,2-bis(4-pyridyl)ethene: continuously
 interwoven structures in three dimensions
;
_journal_issue 1
_journal_name_full 'Acta Crystallographica Section C'
_journal_page_first o1
_journal_page_last o5
_journal_paper_doi 10.1107/S0108270101017139
_journal_volume 58
_journal_year 2002
_chemical_formula_iupac 'C12 H12 N2, 2C20 H18 O3'
_chemical_formula_moiety 'C12 H12 N2, 2C20 H18 O3'
_chemical_formula_sum 'C52 H48 N2 O6'
_chemical_formula_weight 796.92
_chemical_name_systematic
;
1,2-Bis(4'-pyridyl)ethane--1,1,1-tris(4-hydroxyphenyl)ethane (1/2)
;
_space_group_IT_number 2
_symmetry_cell_setting triclinic
_symmetry_space_group_name_Hall '-P 1'
_symmetry_space_group_name_H-M 'P -1'
_atom_sites_solution_hydrogens geom
_atom_sites_solution_primary direct
_atom_sites_solution_secondary difmap
_cell_angle_alpha 100.9920(16)
_cell_angle_beta 109.4530(14)
_cell_angle_gamma 101.6700(11)
_cell_formula_units_Z 1
_cell_length_a 10.2076(2)
_cell_length_b 10.6559(2)
_cell_length_c 10.9341(2)
_cell_measurement_reflns_used 4446
_cell_measurement_temperature 150(2)
_cell_measurement_theta_max 27.50
_cell_measurement_theta_min 3.08
_cell_volume 1054.49(4)
_computing_cell_refinement 'DENZO-SMN (Otwinowski & Minor, 1997)'
_computing_data_collection 'KappaCCD Server Software (Nonius, 1997)'
_computing_data_reduction DENZO-SMN
_computing_molecular_graphics 'PLATON (Spek, 2001)'
_computing_publication_material 'SHELXL97 and  PRPKAPPA (Ferguson, 1999)'
_computing_structure_refinement 'SHELXL97 (Sheldrick, 1997)'
_computing_structure_solution 'SHELXS97 (Sheldrick, 1997)'
_diffrn_ambient_temperature 150(2)
_diffrn_measured_fraction_theta_full .991
_diffrn_measured_fraction_theta_max .991
_diffrn_measurement_device_type Kappa-CCD
_diffrn_measurement_method '\f scans, and \w scans with \k offsets'
_diffrn_radiation_monochromator graphite
_diffrn_radiation_source 'fine-focus sealed X-ray tube'
_diffrn_radiation_type 'Mo K\a'
_diffrn_radiation_wavelength .71073
_diffrn_reflns_av_R_equivalents .031
_diffrn_reflns_av_sigmaI/netI .0483
_diffrn_reflns_limit_h_max 13
_diffrn_reflns_limit_h_min 0
_diffrn_reflns_limit_k_max 13
_diffrn_reflns_limit_k_min -13
_diffrn_reflns_limit_l_max 12
_diffrn_reflns_limit_l_min -14
_diffrn_reflns_number 13679
_diffrn_reflns_theta_full 27.50
_diffrn_reflns_theta_max 27.50
_diffrn_reflns_theta_min 3.08
_diffrn_standards_decay_% negligible
_exptl_absorpt_coefficient_mu .082
_exptl_absorpt_correction_T_max .9854
_exptl_absorpt_correction_T_min .9759
_exptl_absorpt_correction_type multi-scan
_exptl_absorpt_process_details '(DENZO-SMN; Otwinowski & Minor, 1997)'
_exptl_crystal_colour colourless
_exptl_crystal_density_diffrn 1.255
_exptl_crystal_density_method 'not measured'
_exptl_crystal_description block
_exptl_crystal_F_000 422
_exptl_crystal_size_max .30
_exptl_crystal_size_mid .20
_exptl_crystal_size_min .18
_refine_diff_density_max .216
_refine_diff_density_min -.281
_refine_ls_extinction_coef .074(8)
_refine_ls_extinction_expression Fc^*^=kFc[1+0.001xFc^2^\l^3^/sin(2\q)]^-1/4^
_refine_ls_extinction_method SHELXL97
_refine_ls_goodness_of_fit_ref 1.094
_refine_ls_hydrogen_treatment constr
_refine_ls_matrix_type full
_refine_ls_number_parameters 276
_refine_ls_number_reflns 4797
_refine_ls_number_restraints 0
_refine_ls_restrained_S_all 1.094
_refine_ls_R_factor_all .0564
_refine_ls_R_factor_gt .0439
_refine_ls_shift/su_max .001
_refine_ls_shift/su_mean .000
_refine_ls_structure_factor_coef Fsqd
_refine_ls_weighting_details 'w = 1/[\s^2^(Fo^2^)+(0.0520P)^2^+0.1960P] where P = (Fo^2^+2Fc^2^)/3'
_refine_ls_weighting_scheme calc
_refine_ls_wR_factor_gt .1136
_refine_ls_wR_factor_ref .1226
_reflns_number_gt 3886
_reflns_number_total 4797
_reflns_threshold_expression I>2\s(I)
_cod_data_source_file sk1516.cif
_cod_data_source_block I
_cod_depositor_comments
;
The following automatic conversions were performed:

'_exptl_absorpt_correction_type' value 'Multi-scan' changed to
'multi-scan' according to
/home/saulius/struct/CIF-dictionaries/cif_core.dic dictionary named
'cif_core.dic' version 2.4.1 from 2010-06-29.

Automatic conversion script
Id: cif_fix_values 1715 2011-07-08 13:25:40Z adriana 
;
_cod_original_cell_volume 1054.49(3)
_cod_database_code 2012456
_cod_database_fobs_code 2012456

loop_
_symmetry_equiv_pos_as_xyz
'x, y, z'
'-x, -y, -z'

loop_
_atom_site_label
_atom_site_fract_x
_atom_site_fract_y
_atom_site_fract_z
_atom_site_U_iso_or_equiv
_atom_site_adp_type
_atom_site_calc_flag
_atom_site_refinement_flags
_atom_site_occupancy
_atom_site_disorder_assembly
_atom_site_disorder_group
_atom_site_type_symbol
O1 1.07976(11) .19588(11) .54229(9) .0364(3) Uani d . 1 . . O
O2 1.24756(12) .34767(10) -.20730(9) .0363(2) Uani d . 1 . . O
O3 1.07237(12) -.50019(10) -.14460(11) .0426(3) Uani d . 1 . . O
C1 1.34508(13) .04092(12) .17400(12) .0237(3) Uani d . 1 . . C
C2 1.51061(13) .07340(14) .25400(13) .0299(3) Uani d . 1 . . C
C11 1.27299(13) .08509(12) .27198(12) .0241(3) Uani d . 1 . . C
C12 1.31224(17) .06065(16) .39778(14) .0392(4) Uani d . 1 . . C
C13 1.24684(18) .09705(18) .48618(14) .0443(4) Uani d . 1 . . C
C14 1.13922(14) .15989(13) .45060(12) .0280(3) Uani d . 1 . . C
C15 1.09683(13) .18381(13) .32569(12) .0259(3) Uani d . 1 . . C
C16 1.16273(13) .14611(13) .23781(12) .0262(3) Uani d . 1 . . C
C21 1.32052(13) .11895(12) .06746(12) .0234(3) Uani d . 1 . . C
C22 1.38429(14) .25688(13) .10620(12) .0281(3) Uani d . 1 . . C
C23 1.35965(15) .33185(13) .01504(13) .0300(3) Uani d . 1 . . C
C24 1.27008(14) .26951(13) -.11934(12) .0276(3) Uani d . 1 . . C
C25 1.20579(14) .13329(13) -.16115(12) .0284(3) Uani d . 1 . . C
C26 1.23157(13) .05955(12) -.06776(12) .0261(3) Uani d . 1 . . C
C31 1.27828(13) -.10920(12) .10285(12) .0241(3) Uani d . 1 . . C
C32 1.35497(14) -.18380(13) .05045(13) .0307(3) Uani d . 1 . . C
C33 1.28890(15) -.31416(13) -.03031(14) .0336(3) Uani d . 1 . . C
C34 1.14415(15) -.37398(13) -.06062(13) .0307(3) Uani d . 1 . . C
C35 1.06642(14) -.30349(13) -.00677(13) .0310(3) Uani d . 1 . . C
C36 1.13350(13) -.17336(13) .07377(13) .0281(3) Uani d . 1 . . C
N41 .86824(12) .30647(12) .49551(11) .0327(3) Uani d . 1 . . N
C42 .81396(16) .29772(16) .58974(15) .0395(3) Uani d . 1 . . C
C43 .71869(17) .36662(18) .61082(15) .0457(4) Uani d . 1 . . C
C44 .67745(15) .45044(15) .53263(16) .0406(4) Uani d . 1 . . C
C45 .73375(16) .45926(15) .43425(17) .0408(3) Uani d . 1 . . C
C46 .82787(15) .38664(14) .41886(15) .0360(3) Uani d . 1 . . C
C47 .57473(17) .52853(18) .55278(19) .0561(5) Uani d . 1 . . C
H1 1.0110 .2263 .5072 .055 Uiso calc R 1 . . H
H2 1.1993 .2986 -.2865 .054 Uiso calc R 1 . . H
H3 1.1316 -.5353 -.1652 .064 Uiso calc R 1 . . H
H2A 1.5291 .0120 .3097 .045 Uiso calc R 1 . . H
H2B 1.5481 .1654 .3122 .045 Uiso calc R 1 . . H
H2C 1.5592 .0634 .1906 .045 Uiso calc R 1 . . H
H12 1.3860 .0178 .4239 .047 Uiso calc R 1 . . H
H13 1.2759 .0788 .5714 .053 Uiso calc R 1 . . H
H15 1.0225 .2261 .2997 .031 Uiso calc R 1 . . H
H16 1.1316 .1625 .1518 .031 Uiso calc R 1 . . H
H22 1.4464 .3004 .1979 .034 Uiso calc R 1 . . H
H23 1.4038 .4255 .0443 .036 Uiso calc R 1 . . H
H25 1.1443 .0902 -.2531 .034 Uiso calc R 1 . . H
H26 1.1870 -.0341 -.0975 .031 Uiso calc R 1 . . H
H32 1.4546 -.1443 .0706 .037 Uiso calc R 1 . . H
H33 1.3434 -.3627 -.0650 .040 Uiso calc R 1 . . H
H35 .9676 -.3444 -.0251 .037 Uiso calc R 1 . . H
H36 1.0793 -.1262 .1104 .034 Uiso calc R 1 . . H
H42 .8421 .2414 .6452 .047 Uiso calc R 1 . . H
H43 .6818 .3564 .6786 .055 Uiso calc R 1 . . H
H45 .7077 .5151 .3776 .049 Uiso calc R 1 . . H
H46 .8654 .3940 .3510 .043 Uiso calc R 1 . . H
H47A .5706 .5311 .6424 .067 Uiso calc R 1 . . H
H47B .6133 .6215 .5526 .067 Uiso calc R 1 . . H

loop_
_atom_site_aniso_label
_atom_site_aniso_U_11
_atom_site_aniso_U_22
_atom_site_aniso_U_33
_atom_site_aniso_U_12
_atom_site_aniso_U_13
_atom_site_aniso_U_23
O1 .0413(6) .0546(7) .0281(5) .0307(5) .0193(4) .0159(4)
O2 .0528(6) .0311(5) .0297(5) .0161(5) .0168(5) .0128(4)
O3 .0437(6) .0261(5) .0517(6) .0065(4) .0179(5) .0011(4)
C1 .0223(6) .0273(6) .0220(5) .0093(5) .0088(5) .0057(5)
C2 .0236(6) .0348(7) .0297(6) .0106(5) .0079(5) .0072(5)
C11 .0249(6) .0250(6) .0228(6) .0091(5) .0092(5) .0054(5)
C12 .0479(8) .0579(9) .0317(7) .0386(8) .0205(6) .0225(7)
C13 .0559(9) .0717(11) .0298(7) .0451(9) .0235(7) .0274(7)
C14 .0304(6) .0337(7) .0241(6) .0147(5) .0130(5) .0073(5)
C15 .0230(6) .0299(6) .0254(6) .0117(5) .0077(5) .0076(5)
C16 .0247(6) .0327(7) .0215(5) .0112(5) .0074(5) .0082(5)
C21 .0224(6) .0268(6) .0233(6) .0091(5) .0112(5) .0060(5)
C22 .0297(6) .0276(7) .0236(6) .0064(5) .0097(5) .0028(5)
C23 .0360(7) .0230(6) .0312(6) .0072(5) .0152(6) .0050(5)
C24 .0330(7) .0292(7) .0273(6) .0135(5) .0157(5) .0106(5)
C25 .0307(6) .0301(7) .0227(6) .0083(5) .0094(5) .0056(5)
C26 .0267(6) .0247(6) .0247(6) .0060(5) .0091(5) .0047(5)
C31 .0252(6) .0256(6) .0238(6) .0100(5) .0099(5) .0084(5)
C32 .0265(6) .0297(7) .0370(7) .0097(5) .0145(6) .0063(5)
C33 .0344(7) .0293(7) .0404(7) .0135(6) .0184(6) .0055(6)
C34 .0353(7) .0241(6) .0321(6) .0083(5) .0125(6) .0074(5)
C35 .0269(6) .0301(7) .0369(7) .0072(5) .0136(6) .0101(5)
C36 .0269(6) .0309(7) .0311(6) .0117(5) .0141(5) .0099(5)
N41 .0282(6) .0360(6) .0338(6) .0125(5) .0119(5) .0063(5)
C42 .0362(8) .0511(9) .0348(7) .0183(7) .0146(6) .0122(6)
C43 .0345(8) .0660(11) .0368(8) .0192(8) .0168(6) .0040(7)
C44 .0243(7) .0355(8) .0472(8) .0079(6) .0075(6) -.0091(6)
C45 .0315(7) .0302(7) .0567(9) .0099(6) .0123(7) .0110(7)
C46 .0302(7) .0376(8) .0428(8) .0110(6) .0164(6) .0119(6)
C47 .0320(8) .0480(10) .0690(11) .0165(7) .0107(8) -.0162(8)

loop_
_atom_type_symbol
_atom_type_description
_atom_type_scat_dispersion_real
_atom_type_scat_dispersion_imag
_atom_type_scat_source
C C .0033 .0016 'International Tables Vol C Tables 4.2.6.8 and 6.1.1.4'
H H .0000 .0000 'International Tables Vol C Tables 4.2.6.8 and 6.1.1.4'
N N .0061 .0033 'International Tables Vol C Tables 4.2.6.8 and 6.1.1.4'
O O .0106 .0060 'International Tables Vol C Tables 4.2.6.8 and 6.1.1.4'

loop_
_geom_angle_atom_site_label_1
_geom_angle_atom_site_label_2
_geom_angle_atom_site_label_3
_geom_angle_site_symmetry_1
_geom_angle
_geom_angle_publ_flag
C14 O1 H1 . 109.5 no
C24 O2 H2 . 109.5 no
C34 O3 H3 . 109.5 no
C31 C1 C21 . 109.27(9) no
C31 C1 C11 . 109.93(9) no
C21 C1 C11 . 109.30(9) no
C31 C1 C2 . 110.58(10) no
C21 C1 C2 . 108.43(10) no
C11 C1 C2 . 109.29(10) no
C1 C2 H2A . 109.5 no
C1 C2 H2B . 109.5 no
H2A C2 H2B . 109.5 no
C1 C2 H2C . 109.5 no
H2A C2 H2C . 109.5 no
H2B C2 H2C . 109.5 no
C12 C11 C16 . 116.72(11) no
C12 C11 C1 . 120.93(10) no
C16 C11 C1 . 122.31(10) no
C13 C12 C11 . 121.87(12) no
C13 C12 H12 . 119.1 no
C11 C12 H12 . 119.1 no
C14 C13 C12 . 120.21(12) no
C14 C13 H13 . 119.9 no
C12 C13 H13 . 119.9 no
O1 C14 C15 . 122.87(11) no
O1 C14 C13 . 117.98(11) no
C15 C14 C13 . 119.15(11) no
C14 C15 C16 . 120.03(11) no
C14 C15 H15 . 120.0 no
C16 C15 H15 . 120.0 no
C15 C16 C11 . 122.01(11) no
C15 C16 H16 . 119.0 no
C11 C16 H16 . 119.0 no
C26 C21 C22 . 116.96(11) no
C26 C21 C1 . 122.94(11) no
C22 C21 C1 . 120.04(10) no
C23 C22 C21 . 121.98(11) no
C23 C22 H22 . 119.0 no
C21 C22 H22 . 119.0 no
C22 C23 C24 . 119.64(12) no
C22 C23 H23 . 120.2 no
C24 C23 H23 . 120.2 no
O2 C24 C25 . 122.11(11) no
O2 C24 C23 . 118.01(11) no
C25 C24 C23 . 119.88(11) no
C24 C25 C26 . 119.63(11) no
C24 C25 H25 . 120.2 no
C26 C25 H25 . 120.2 no
C21 C26 C25 . 121.90(11) no
C21 C26 H26 . 119.0 no
C25 C26 H26 . 119.0 no
C36 C31 C32 . 116.93(12) no
C36 C31 C1 . 121.58(10) no
C32 C31 C1 . 121.08(11) no
C33 C32 C31 . 121.45(12) no
C33 C32 H32 . 119.3 no
C31 C32 H32 . 119.3 no
C34 C33 C32 . 120.36(12) no
C34 C33 H33 . 119.8 no
C32 C33 H33 . 119.8 no
O3 C34 C33 . 122.59(12) no
O3 C34 C35 . 117.99(12) no
C33 C34 C35 . 119.41(12) no
C36 C35 C34 . 119.72(12) no
C36 C35 H35 . 120.1 no
C34 C35 H35 . 120.1 no
C35 C36 C31 . 122.09(11) no
C35 C36 H36 . 119.0 no
C31 C36 H36 . 119.0 no
C42 N41 C46 . 117.53(12) no
N41 C42 C43 . 123.19(14) no
N41 C42 H42 . 118.4 no
C43 C42 H42 . 118.4 no
C44 C43 C42 . 119.55(14) no
C44 C43 H43 . 120.2 no
C42 C43 H43 . 120.2 no
C43 C44 C45 . 117.24(12) no
C43 C44 C47 . 121.42(15) no
C45 C44 C47 . 121.35(16) no
C46 C45 C44 . 119.80(14) no
C46 C45 H45 . 120.1 no
C44 C45 H45 . 120.1 no
N41 C46 C45 . 122.70(13) no
N41 C46 H46 . 118.7 no
C45 C46 H46 . 118.7 no
C47 C47 C44 2_666 113.21(16) no
C47 C47 H47A 2_666 108.9 no
C44 C47 H47A . 108.9 no
C47 C47 H47B 2_666 108.9 no
C44 C47 H47B . 108.9 no
H47A C47 H47B . 107.7 no

loop_
_geom_bond_atom_site_label_1
_geom_bond_atom_site_label_2
_geom_bond_site_symmetry_2
_geom_bond_distance
_geom_bond_publ_flag
O1 C14 . 1.3688(14) no
O1 H1 . .84 no
O2 C24 . 1.3810(14) no
O2 H2 . .84 no
O3 C34 . 1.3678(16) no
O3 H3 . .84 no
C1 C31 . 1.5362(17) no
C1 C21 . 1.5396(16) no
C1 C11 . 1.5439(15) no
C1 C2 . 1.5503(17) no
C2 H2A . .98 no
C2 H2B . .98 no
C2 H2C . .98 no
C11 C12 . 1.3900(17) no
C11 C16 . 1.3920(16) no
C12 C13 . 1.3864(18) no
C12 H12 . .95 no
C13 C14 . 1.3852(18) no
C13 H13 . .95 no
C14 C15 . 1.3789(17) no
C15 C16 . 1.3893(16) no
C15 H15 . .95 no
C16 H16 . .95 no
C21 C26 . 1.3884(17) no
C21 C22 . 1.3983(18) no
C22 C23 . 1.3831(17) no
C22 H22 . .95 no
C23 C24 . 1.3869(18) no
C23 H23 . .95 no
C24 C25 . 1.3814(18) no
C25 C26 . 1.3928(17) no
C25 H25 . .95 no
C26 H26 . .95 no
C31 C36 . 1.3957(17) no
C31 C32 . 1.3963(17) no
C32 C33 . 1.3860(19) no
C32 H32 . .95 no
C33 C34 . 1.3826(19) no
C33 H33 . .95 no
C34 C35 . 1.3872(18) no
C35 C36 . 1.3841(19) no
C35 H35 . .95 no
C36 H36 . .95 no
N41 C42 . 1.3316(18) no
N41 C46 . 1.3369(17) no
C42 C43 . 1.383(2) no
C42 H42 . .95 no
C43 C44 . 1.382(2) no
C43 H43 . .95 no
C44 C45 . 1.387(2) no
C44 C47 . 1.5091(19) no
C45 C46 . 1.3817(19) no
C45 H45 . .95 no
C46 H46 . .95 no
C47 C47 2_666 1.488(3) no
C47 H47A . .99 no
C47 H47B . .99 no

loop_
_geom_hbond_atom_site_label_D
_geom_hbond_atom_site_label_H
_geom_hbond_atom_site_label_A
_geom_hbond_site_symmetry_A
_geom_hbond_distance_DH
_geom_hbond_distance_HA
_geom_hbond_distance_DA
_geom_hbond_angle_DHA
_geom_hbond_publ_flag
O1 H1 N41 . .84 1.81 2.6145(18) 159 y
O2 H2 O1 1_554 .84 1.83 2.6671(13) 175 y
O3 H3 O2 1_545 .84 1.98 2.8039(17) 168 y

loop_
_geom_torsion_atom_site_label_1
_geom_torsion_atom_site_label_2
_geom_torsion_atom_site_label_3
_geom_torsion_atom_site_label_4
_geom_torsion_site_symmetry_4
_geom_torsion
_geom_torsion_publ_flag
C31 C1 C11 C12 . 78.67(15) no
C21 C1 C11 C12 . -161.39(13) no
C2 C1 C11 C12 . -42.87(17) y
C31 C1 C11 C16 . -98.83(13) no
C21 C1 C11 C16 . 21.11(16) no
C2 C1 C11 C16 . 139.63(12) no
C16 C11 C12 C13 . -1.0(2) no
C1 C11 C12 C13 . -178.68(14) no
C11 C12 C13 C14 . -.1(3) no
C12 C13 C14 O1 . -178.90(15) no
C12 C13 C14 C15 . .9(2) no
O1 C14 C15 C16 . 179.26(12) no
C13 C14 C15 C16 . -.6(2) no
C14 C15 C16 C11 . -.6(2) no
C12 C11 C16 C15 . 1.4(2) no
C1 C11 C16 C15 . 179.02(12) no
C31 C1 C21 C26 . 9.19(15) no
C11 C1 C21 C26 . -111.15(12) no
C2 C1 C21 C26 . 129.80(12) no
C31 C1 C21 C22 . -173.54(10) no
C11 C1 C21 C22 . 66.12(13) no
C2 C1 C21 C22 . -52.93(14) y
C26 C21 C22 C23 . .53(17) no
C1 C21 C22 C23 . -176.90(11) no
C21 C22 C23 C24 . -.48(19) no
C22 C23 C24 O2 . 179.74(11) no
C22 C23 C24 C25 . .21(19) no
O2 C24 C25 C26 . -179.53(11) no
C23 C24 C25 C26 . -.02(18) no
C22 C21 C26 C25 . -.33(17) no
C1 C21 C26 C25 . 177.02(10) no
C24 C25 C26 C21 . .09(19) no
C21 C1 C31 C36 . -88.13(13) no
C11 C1 C31 C36 . 31.82(15) no
C2 C1 C31 C36 . 152.59(11) no
C21 C1 C31 C32 . 84.24(13) no
C11 C1 C31 C32 . -155.81(11) no
C2 C1 C31 C32 . -35.04(15) y
C36 C31 C32 C33 . 2.03(19) no
C1 C31 C32 C33 . -170.68(12) no
C31 C32 C33 C34 . -.3(2) no
C32 C33 C34 O3 . 177.04(12) no
C32 C33 C34 C35 . -1.6(2) no
O3 C34 C35 C36 . -177.11(12) no
C33 C34 C35 C36 . 1.6(2) no
C34 C35 C36 C31 . .28(19) no
C32 C31 C36 C35 . -2.04(18) no
C1 C31 C36 C35 . 170.63(11) no
C46 N41 C42 C43 . .3(2) no
N41 C42 C43 C44 . -.8(2) no
C42 C43 C44 C45 . .9(2) no
C42 C43 C44 C47 . -179.48(14) no
C43 C44 C45 C46 . -.5(2) no
C47 C44 C45 C46 . 179.81(14) no
C42 N41 C46 C45 . .1(2) no
C44 C45 C46 N41 . .1(2) no
C43 C44 C47 C47 2_666 -104.0(3) y
C45 C44 C47 C47 2_666 75.7(3) no
